data_1504862
loop_
_publ_author_name
'Aho, Jatta E.'
'Salom\"aki, Elina'
'Rissanen, Kari'
'Pihko, Petri M.'

_publ_section_title
;
 Synthetic studies toward pectenotoxin 2. Part I. Stereocontrolled access
 to the C10-C22 fragment.
;
_journal_issue 19
_journal_name_full 'Organic letters'
_journal_page_first 4179
_journal_page_last 4182
_journal_paper_doi 10.1021/ol8015868
_journal_volume 10
_journal_year 2008
_chemical_absolute_configuration 'known from synthesis'
_chemical_compound_source 'synthesis as described'
_chemical_formula_moiety 'C15 H30 O6 Si1'
_chemical_formula_sum 'C15 H30 O6 Si'
_chemical_formula_weight 334.48
_space_group_IT_number 4
_symmetry_cell_setting monoclinic
_symmetry_Int_Tables_number 4
_symmetry_space_group_name_Hall 'P 2yb'
_symmetry_space_group_name_H-M 'P 1 21 1'
_atom_sites_solution_hydrogens geom
_atom_sites_solution_primary direct
_atom_sites_solution_secondary difmap
_audit_creation_method SHELXL-97
_cell_angle_alpha 90
_cell_angle_beta 92.3999(19)
_cell_angle_gamma 90
_cell_formula_units_Z 2
_cell_length_a 10.7957(3)
_cell_length_b 7.0119(2)
_cell_length_c 12.5382(3)
_cell_measurement_reflns_used 10197
_cell_measurement_temperature 173
_cell_measurement_theta_max 27.485
_cell_measurement_theta_min 2.91
_cell_volume 948.29(4)
_computing_cell_refinement 'HKL Scalepack (Otwinowski & Minor 1997)'
_computing_data_collection 'Collect (Bruker AXS BV, 1997-2004)'
_computing_data_reduction 'HKL Denzo and Scalepack (Otwinowski & Minor 1997)'
_computing_molecular_graphics 'Ortep-3 for Windows (Farrugia, 1997)'
_computing_publication_material 'WinGX publication routines (Farrugia, 1999)'
_computing_structure_refinement 'SHELXL-97 (Sheldrick, 1997)'
_computing_structure_solution 'SHELXS-86 (Sheldrick, 1986)'
_diffrn_ambient_temperature 173.0(1)
_diffrn_detector 'CCD plate'
_diffrn_detector_area_resol_mean 9
_diffrn_measured_fraction_theta_full 0.994
_diffrn_measured_fraction_theta_max 0.994
_diffrn_measurement_device 'Bruker-Nonius KappaCCD'
_diffrn_measurement_method 'CCD rotation images, thick slices, phi scans'
_diffrn_orient_matrix_type 'by Bruker AXS Collect from scalepack cell'
_diffrn_radiation_monochromator 'horizonally mounted graphite crystal'
_diffrn_radiation_probe x-ray
_diffrn_radiation_source 'fine-focus sealed tube'
_diffrn_radiation_type MoK\a
_diffrn_radiation_wavelength 0.71073
_diffrn_reflns_av_R_equivalents 0.0284
_diffrn_reflns_av_sigmaI/netI 0.0390
_diffrn_reflns_limit_h_max 12
_diffrn_reflns_limit_h_min -14
_diffrn_reflns_limit_k_max 9
_diffrn_reflns_limit_k_min -9
_diffrn_reflns_limit_l_max 15
_diffrn_reflns_limit_l_min -16
_diffrn_reflns_number 7040
_diffrn_reflns_theta_full 27.53
_diffrn_reflns_theta_max 27.53
_diffrn_reflns_theta_min 3.25
_diffrn_source 'Enraf Nonius FR590'
_diffrn_standards_number 0
_exptl_absorpt_coefficient_mu 0.147
_exptl_absorpt_correction_T_max 0
_exptl_absorpt_correction_T_min 0
_exptl_absorpt_correction_type none
_exptl_absorpt_process_details none
_exptl_crystal_colour colorless
_exptl_crystal_density_diffrn 1.171
_exptl_crystal_density_method 'not measured'
_exptl_crystal_description block
_exptl_crystal_F_000 364
_exptl_crystal_size_max 0.40
_exptl_crystal_size_mid 0.30
_exptl_crystal_size_min 0.30
_refine_diff_density_max 0.180
_refine_diff_density_min -0.196
_refine_diff_density_rms 0.046
_refine_ls_abs_structure_details 'Flack H D (1983), Acta Cryst. A39, 876-881'
_refine_ls_abs_structure_Flack -0.05(16)
_refine_ls_extinction_method none
_refine_ls_goodness_of_fit_ref 1.132
_refine_ls_hydrogen_treatment riding
_refine_ls_matrix_type full
_refine_ls_number_parameters 208
_refine_ls_number_reflns 4231
_refine_ls_number_restraints 1
_refine_ls_restrained_S_all 1.132
_refine_ls_R_factor_all 0.0648
_refine_ls_R_factor_gt 0.0531
_refine_ls_shift/su_max 0.000
_refine_ls_shift/su_mean 0.000
_refine_ls_structure_factor_coef Fsqd
_refine_ls_weighting_details 'calc w=1/[\s^2^(Fo^2^)+(0.0197P)^2^+0.6267P] where P=(Fo^2^+2Fc^2^)/3'
_refine_ls_weighting_scheme calc
_refine_ls_wR_factor_gt 0.1021
_refine_ls_wR_factor_ref 0.1096
_reflns_number_gt 3728
_reflns_number_total 4231
_reflns_threshold_expression >2sigma(I)
_cod_data_source_file ol8015868_si_002.cif
_cod_data_source_block pih001
_cod_original_cell_volume 948.29(1)
_cod_original_sg_symbol_H-M 'P 21'
_cod_original_formula_sum 'C15 H30 O6 Si1'
_cod_database_code 1504862

loop_
_symmetry_equiv_pos_as_xyz
'x, y, z'
'-x, y+1/2, -z'

loop_
_atom_site_label
_atom_site_type_symbol
_atom_site_fract_x
_atom_site_fract_y
_atom_site_fract_z
_atom_site_U_iso_or_equiv
_atom_site_adp_type
_atom_site_occupancy
_atom_site_symmetry_multiplicity
_atom_site_calc_flag
_atom_site_refinement_flags
C10A C 0.2126(6) 0.8766(6) 0.6400(4) 0.0977(17) Uani 1 1 d .
H10A H 0.1960 0.9111 0.7138 0.146 Uiso 1 1 calc R
H10B H 0.1476 0.9299 0.5918 0.146 Uiso 1 1 calc R
H10C H 0.2933 0.9279 0.6213 0.146 Uiso 1 1 calc R
C10D C 0.2575(4) 0.3178(6) 0.4836(3) 0.0727(12) Uani 1 1 d .
H10D H 0.2877 0.2776 0.4145 0.109 Uiso 1 1 calc R
H10E H 0.1718 0.2750 0.4899 0.109 Uiso 1 1 calc R
H10F H 0.3098 0.2616 0.5411 0.109 Uiso 1 1 calc R
C10E C 0.1790(3) 0.6236(7) 0.4027(3) 0.0716(12) Uani 1 1 d .
H10G H 0.1862 0.7629 0.4054 0.107 Uiso 1 1 calc R
H10H H 0.0927 0.5867 0.4128 0.107 Uiso 1 1 calc R
H10I H 0.2046 0.5776 0.3332 0.107 Uiso 1 1 calc R
C10F C 0.3966(3) 0.5960(7) 0.4765(3) 0.0643(11) Uani 1 1 d .
H10J H 0.4506 0.5386 0.5325 0.097 Uiso 1 1 calc R
H10K H 0.4027 0.7352 0.4808 0.097 Uiso 1 1 calc R
H10L H 0.4225 0.5532 0.4065 0.097 Uiso 1 1 calc R
C10 C 0.3030(2) 0.5068(5) 0.82191(19) 0.0341(6) Uani 1 1 d .
H10M H 0.2671 0.3803 0.8373 0.041 Uiso 1 1 calc R
H10N H 0.2441 0.6056 0.8446 0.041 Uiso 1 1 calc R
C10B C 0.0600(3) 0.5169(9) 0.6585(3) 0.0861(16) Uani 1 1 d .
H10O H 0.0645 0.3776 0.6633 0.129 Uiso 1 1 calc R
H10P H -0.0011 0.5532 0.6021 0.129 Uiso 1 1 calc R
H10Q H 0.0351 0.5691 0.7269 0.129 Uiso 1 1 calc R
C10C C 0.2629(3) 0.5351(5) 0.4917(2) 0.0428(7) Uani 1 1 d .
C11 C 0.4255(2) 0.5297(4) 0.88484(19) 0.0283(5) Uani 1 1 d .
H11 H 0.4119 0.4926 0.9605 0.034 Uiso 1 1 calc R
C12 C 0.5307(2) 0.4077(4) 0.84497(19) 0.0267(5) Uani 1 1 d .
C13 C 0.6033(2) 0.5013(4) 0.75547(19) 0.0300(5) Uani 1 1 d .
H13A H 0.6210 0.4071 0.6993 0.036 Uiso 1 1 calc R
H13B H 0.5556 0.6083 0.7227 0.036 Uiso 1 1 calc R
C14 C 0.7243(2) 0.5736(4) 0.8103(2) 0.0338(6) Uani 1 1 d .
H14 H 0.7937 0.5670 0.7601 0.041 Uiso 1 1 calc R
C15 C 0.7413(2) 0.4228(4) 0.8977(2) 0.0318(6) Uani 1 1 d .
H15 H 0.7701 0.3011 0.8654 0.038 Uiso 1 1 calc R
C16 C 0.8270(2) 0.4746(4) 0.9914(2) 0.0361(6) Uani 1 1 d .
C17 C 1.0374(3) 0.4993(5) 1.0480(3) 0.0563(9) Uani 1 1 d .
H17A H 1.0228 0.6182 1.0866 0.085 Uiso 1 1 calc R
H17B H 1.1200 0.5028 1.0185 0.085 Uiso 1 1 calc R
H17C H 1.0322 0.3911 1.0971 0.085 Uiso 1 1 calc R
C42 C 0.4892(3) 0.2048(4) 0.8184(2) 0.0379(6) Uani 1 1 d .
H42A H 0.5622 0.1241 0.8097 0.057 Uiso 1 1 calc R
H42B H 0.4380 0.2052 0.7520 0.057 Uiso 1 1 calc R
H42C H 0.4407 0.1547 0.8766 0.057 Uiso 1 1 calc R
O10 O 0.31933(16) 0.5236(3) 0.71029(14) 0.0369(5) Uani 1 1 d .
O11 O 0.46558(17) 0.7242(3) 0.88462(15) 0.0355(4) Uani 1 1 d .
H11A H 0.4285 0.7856 0.9312 0.053 Uiso 1 1 calc R
O14 O 0.71562(17) 0.7581(3) 0.85352(17) 0.0410(5) Uani 1 1 d .
H14A H 0.6436 0.7758 0.8744 0.062 Uiso 1 1 calc R
O15 O 0.62116(15) 0.3963(3) 0.93571(14) 0.0322(4) Uani 1 1 d .
O16A O 0.7963(2) 0.5012(4) 1.08000(17) 0.0611(7) Uani 1 1 d .
O16B O 0.94437(17) 0.4783(3) 0.96168(18) 0.0457(5) Uani 1 1 d .
Si10 Si 0.21402(7) 0.61318(12) 0.62674(6) 0.03754(18) Uani 1 1 d .

loop_
_atom_site_aniso_label
_atom_site_aniso_U_11
_atom_site_aniso_U_22
_atom_site_aniso_U_33
_atom_site_aniso_U_23
_atom_site_aniso_U_13
_atom_site_aniso_U_12
C10A 0.165(5) 0.046(2) 0.081(3) 0.002(2) -0.015(3) 0.030(3)
C10D 0.094(3) 0.070(3) 0.054(2) -0.0166(19) -0.002(2) -0.001(2)
C10E 0.0516(18) 0.116(4) 0.0455(18) 0.027(2) -0.0158(15) 0.001(2)
C10F 0.0415(16) 0.106(3) 0.0457(18) 0.023(2) -0.0010(13) -0.006(2)
C10 0.0275(12) 0.0449(17) 0.0299(13) 0.0033(12) 0.0015(10) -0.0005(12)
C10B 0.0301(16) 0.165(5) 0.063(2) 0.011(3) -0.0023(15) -0.010(2)
C10C 0.0394(15) 0.0545(19) 0.0336(14) 0.0119(14) -0.0106(11) -0.0036(14)
C11 0.0299(12) 0.0312(14) 0.0240(12) 0.0002(11) 0.0020(9) -0.0005(11)
C12 0.0257(11) 0.0281(13) 0.0259(12) 0.0023(10) -0.0038(9) -0.0011(10)
C13 0.0287(12) 0.0362(15) 0.0252(12) -0.0002(11) 0.0021(9) 0.0012(11)
C14 0.0280(12) 0.0427(18) 0.0310(13) 0.0050(11) 0.0034(10) 0.0011(11)
C15 0.0258(11) 0.0355(15) 0.0340(13) 0.0021(12) 0.0011(10) 0.0028(11)
C16 0.0303(13) 0.0346(15) 0.0429(16) 0.0053(12) -0.0059(11) 0.0023(11)
C17 0.0331(15) 0.057(2) 0.077(2) 0.0004(19) -0.0194(14) -0.0034(15)
C42 0.0394(15) 0.0318(16) 0.0421(16) 0.0005(12) -0.0021(12) -0.0011(12)
O10 0.0286(9) 0.0549(13) 0.0270(9) 0.0030(9) -0.0018(7) 0.0051(9)
O11 0.0356(10) 0.0319(11) 0.0393(11) -0.0086(9) 0.0053(8) 0.0009(8)
O14 0.0371(11) 0.0345(11) 0.0510(12) 0.0033(10) -0.0030(9) -0.0063(9)
O15 0.0256(8) 0.0407(11) 0.0300(9) 0.0083(8) -0.0027(7) -0.0033(8)
O16A 0.0441(12) 0.100(2) 0.0381(12) -0.0051(13) -0.0055(9) -0.0051(13)
O16B 0.0280(9) 0.0533(14) 0.0554(13) -0.0007(11) -0.0037(8) 0.0004(9)
Si10 0.0321(4) 0.0401(4) 0.0398(4) 0.0044(4) -0.0060(3) 0.0041(4)

loop_
_atom_type_symbol
_atom_type_description
_atom_type_scat_dispersion_real
_atom_type_scat_dispersion_imag
_atom_type_scat_source
C C 0.0033 0.0016 'International Tables Vol C Tables 4.2.6.8 and 6.1.1.4'
H H 0.0000 0.0000 'International Tables Vol C Tables 4.2.6.8 and 6.1.1.4'
O O 0.0106 0.0060 'International Tables Vol C Tables 4.2.6.8 and 6.1.1.4'
Si Si 0.0817 0.0704 'International Tables Vol C Tables 4.2.6.8 and 6.1.1.4'

loop_
_geom_angle_atom_site_label_1
_geom_angle_atom_site_label_2
_geom_angle_atom_site_label_3
_geom_angle
Si10 C10A H10A 109.5
Si10 C10A H10B 109.5
H10A C10A H10B 109.5
Si10 C10A H10C 109.5
H10A C10A H10C 109.5
H10B C10A H10C 109.5
C10C C10D H10D 109.5
C10C C10D H10E 109.5
H10D C10D H10E 109.5
C10C C10D H10F 109.5
H10D C10D H10F 109.5
H10E C10D H10F 109.5
C10C C10E H10G 109.5
C10C C10E H10H 109.5
H10G C10E H10H 109.5
C10C C10E H10I 109.5
H10G C10E H10I 109.5
H10H C10E H10I 109.5
C10C C10F H10J 109.5
C10C C10F H10K 109.5
H10J C10F H10K 109.5
C10C C10F H10L 109.5
H10J C10F H10L 109.5
H10K C10F H10L 109.5
O10 C10 C11 111.15(19)
O10 C10 H10M 109.4
C11 C10 H10M 109.4
O10 C10 H10N 109.4
C11 C10 H10N 109.4
H10M C10 H10N 108.0
Si10 C10B H10O 109.5
Si10 C10B H10P 109.5
H10O C10B H10P 109.5
Si10 C10B H10Q 109.5
H10O C10B H10Q 109.5
H10P C10B H10Q 109.5
C10F C10C C10D 107.7(3)
C10F C10C C10E 109.1(3)
C10D C10C C10E 109.5(3)
C10F C10C Si10 109.5(2)
C10D C10C Si10 109.9(2)
C10E C10C Si10 111.0(2)
O11 C11 C10 110.9(2)
O11 C11 C12 107.75(19)
C10 C11 C12 114.5(2)
O11 C11 H11 107.8
C10 C11 H11 107.8
C12 C11 H11 107.8
O15 C12 C11 104.89(19)
O15 C12 C42 107.3(2)
C11 C12 C42 112.3(2)
O15 C12 C13 104.17(18)
C11 C12 C13 114.1(2)
C42 C12 C13 113.1(2)
C14 C13 C12 105.27(19)
C14 C13 H13A 110.7
C12 C13 H13A 110.7
C14 C13 H13B 110.7
C12 C13 H13B 110.7
H13A C13 H13B 108.8
O14 C14 C15 111.6(2)
O14 C14 C13 114.0(2)
C15 C14 C13 99.6(2)
O14 C14 H14 110.4
C15 C14 H14 110.4
C13 C14 H14 110.4
O15 C15 C16 108.1(2)
O15 C15 C14 104.4(2)
C16 C15 C14 116.3(2)
O15 C15 H15 109.3
C16 C15 H15 109.3
C14 C15 H15 109.3
O16A C16 O16B 124.2(3)
O16A C16 C15 125.5(2)
O16B C16 C15 110.2(2)
O16B C17 H17A 109.5
O16B C17 H17B 109.5
H17A C17 H17B 109.5
O16B C17 H17C 109.5
H17A C17 H17C 109.5
H17B C17 H17C 109.5
C12 C42 H42A 109.5
C12 C42 H42B 109.5
H42A C42 H42B 109.5
C12 C42 H42C 109.5
H42A C42 H42C 109.5
H42B C42 H42C 109.5
C10 O10 Si10 123.32(16)
C11 O11 H11A 109.5
C14 O14 H14A 109.5
C15 O15 C12 108.75(18)
C16 O16B C17 115.4(2)
O10 Si10 C10B 109.15(16)
O10 Si10 C10A 109.43(19)
C10B Si10 C10A 109.4(3)
O10 Si10 C10C 104.56(11)
C10B Si10 C10C 112.10(18)
C10A Si10 C10C 112.04(19)

loop_
_geom_bond_atom_site_label_1
_geom_bond_atom_site_label_2
_geom_bond_distance
C10A Si10 1.855(4)
C10A H10A 0.9800
C10A H10B 0.9800
C10A H10C 0.9800
C10D C10C 1.528(5)
C10D H10D 0.9800
C10D H10E 0.9800
C10D H10F 0.9800
C10E C10C 1.538(4)
C10E H10G 0.9800
C10E H10H 0.9800
C10E H10I 0.9800
C10F C10C 1.526(4)
C10F H10J 0.9800
C10F H10K 0.9800
C10F H10L 0.9800
C10 O10 1.423(3)
C10 C11 1.520(3)
C10 H10M 0.9900
C10 H10N 0.9900
C10B Si10 1.853(4)
C10B H10O 0.9800
C10B H10P 0.9800
C10B H10Q 0.9800
C10C Si10 1.876(3)
C11 O11 1.431(3)
C11 C12 1.523(3)
C11 H11 1.0000
C12 O15 1.470(3)
C12 C42 1.524(4)
C12 C13 1.542(3)
C13 C14 1.536(3)
C13 H13A 0.9900
C13 H13B 0.9900
C14 O14 1.407(3)
C14 C15 1.529(4)
C14 H14 1.0000
C15 O15 1.413(3)
C15 C16 1.508(4)
C15 H15 1.0000
C16 O16A 1.188(3)
C16 O16B 1.336(3)
C17 O16B 1.453(3)
C17 H17A 0.9800
C17 H17B 0.9800
C17 H17C 0.9800
C42 H42A 0.9800
C42 H42B 0.9800
C42 H42C 0.9800
O10 Si10 1.6385(19)
O11 H11A 0.8400
O14 H14A 0.8400

loop_
_geom_torsion_atom_site_label_1
_geom_torsion_atom_site_label_2
_geom_torsion_atom_site_label_3
_geom_torsion_atom_site_label_4
_geom_torsion
O10 C10 C11 O11 72.7(3)
O10 C10 C11 C12 -49.5(3)
O11 C11 C12 O15 76.4(2)
C10 C11 C12 O15 -159.7(2)
O11 C11 C12 C42 -167.3(2)
C10 C11 C12 C42 -43.5(3)
O11 C11 C12 C13 -37.0(3)
C10 C11 C12 C13 86.9(3)
O15 C12 C13 C14 -11.2(3)
C11 C12 C13 C14 102.6(2)
C42 C12 C13 C14 -127.4(2)
C12 C13 C14 O14 -87.4(3)
C12 C13 C14 C15 31.5(3)
O14 C14 C15 O15 78.7(3)
C13 C14 C15 O15 -42.0(2)
O14 C14 C15 C16 -40.3(3)
C13 C14 C15 C16 -161.1(2)
O15 C15 C16 O16A -4.8(4)
C14 C15 C16 O16A 112.2(3)
O15 C15 C16 O16B 172.4(2)
C14 C15 C16 O16B -70.6(3)
C11 C10 O10 Si10 -147.7(2)
C16 C15 O15 C12 161.8(2)
C14 C15 O15 C12 37.4(3)
C11 C12 O15 C15 -136.3(2)
C42 C12 O15 C15 104.0(2)
C13 C12 O15 C15 -16.1(3)
O16A C16 O16B C17 5.8(4)
C15 C16 O16B C17 -171.5(3)
C10 O10 Si10 C10B -43.7(3)
C10 O10 Si10 C10A 76.0(3)
C10 O10 Si10 C10C -163.8(2)
C10F C10C Si10 O10 -54.3(3)
C10D C10C Si10 O10 63.8(3)
C10E C10C Si10 O10 -174.9(2)
C10F C10C Si10 C10B -172.4(3)
C10D C10C Si10 C10B -54.3(3)
C10E C10C Si10 C10B 67.0(3)
C10F C10C Si10 C10A 64.1(3)
C10D C10C Si10 C10A -177.8(3)
C10E C10C Si10 C10A -56.5(3)

loop_
_cod_related_entry_id
_cod_related_entry_code
_cod_related_entry_database
1 30651490 ChemSpider
